data_1555477
loop_
_publ_author_name
'Melillo, Bruno'
'Chen, Ming Z.'
'Forestieri, Roberto'
'Smith, 3rd, Amos B'

_publ_section_title
;
 An Effective Bifunctional Aldehyde Linchpin for Type II Anion Relay
 Chemistry: Development and Application to the Synthesis of a C16-C29
 Fragment of Rhizopodin.
;
_journal_issue 24
_journal_name_full 'Organic letters'
_journal_page_first 6242
_journal_page_last 6245
_journal_paper_doi 10.1021/acs.orglett.5b03235
_journal_volume 17
_journal_year 2015
_chemical_formula_sum 'C18 H34 O S4 Si'
_chemical_formula_weight 422.78
_space_group_IT_number 2
_space_group_name_Hall '-P 1'
_space_group_name_H-M_alt 'P -1'
_symmetry_cell_setting triclinic
_symmetry_Int_Tables_number 2
_symmetry_space_group_name_H-M 'P -1'
_atom_sites_solution_hydrogens geom
_atom_sites_solution_primary direct
_audit_creation_method SHELXL-97
_cell_angle_alpha 102.548(3)
_cell_angle_beta 99.034(2)
_cell_angle_gamma 115.038(2)
_cell_formula_units_Z 2
_cell_length_a 9.7683(6)
_cell_length_b 10.4783(7)
_cell_length_c 12.5293(8)
_cell_measurement_temperature 100(1)
_cell_volume 1088.30(13)
_computing_data_collection 'Bruker APEX2'
_computing_data_reduction 'Bruker SAINT'
_computing_structure_refinement 'SHELXL-97 (Sheldrick, 2008)'
_computing_structure_solution 'SHELXS-97 (Sheldrick, 2008)'
_diffrn_ambient_temperature 100(1)
_diffrn_measured_fraction_theta_full 0.993
_diffrn_measured_fraction_theta_max 0.993
_diffrn_measurement_device 'CCD Area Detector'
_diffrn_measurement_device_type 'Bruker APEXII'
_diffrn_measurement_method 'phi and omega scans'
_diffrn_radiation_monochromator graphite
_diffrn_radiation_source 'sealed tube'
_diffrn_radiation_type MoK\a
_diffrn_radiation_wavelength 0.71073
_diffrn_reflns_av_R_equivalents 0.0153
_diffrn_reflns_av_sigmaI/netI 0.0071
_diffrn_reflns_limit_h_max 11
_diffrn_reflns_limit_h_min -11
_diffrn_reflns_limit_k_max 12
_diffrn_reflns_limit_k_min -12
_diffrn_reflns_limit_l_max 15
_diffrn_reflns_limit_l_min -15
_diffrn_reflns_number 35114
_diffrn_reflns_theta_full 25.41
_diffrn_reflns_theta_max 25.41
_diffrn_reflns_theta_min 1.74
_exptl_absorpt_coefficient_mu 0.496
_exptl_absorpt_correction_T_max 0.7452
_exptl_absorpt_correction_T_min 0.6954
_exptl_absorpt_correction_type multi-scan
_exptl_absorpt_process_details '(SADABS; Sheldrick, 2007)'
_exptl_crystal_density_diffrn 1.290
_exptl_crystal_density_method 'not measured'
_exptl_crystal_description prism
_exptl_crystal_F_000 456
_exptl_crystal_size_max 0.35
_exptl_crystal_size_mid 0.32
_exptl_crystal_size_min 0.24
_refine_diff_density_max 0.348
_refine_diff_density_min -0.189
_refine_diff_density_rms 0.037
_refine_ls_extinction_method none
_refine_ls_goodness_of_fit_ref 1.047
_refine_ls_hydrogen_treatment constr
_refine_ls_matrix_type full
_refine_ls_number_parameters 223
_refine_ls_number_reflns 3985
_refine_ls_number_restraints 0
_refine_ls_restrained_S_all 1.047
_refine_ls_R_factor_all 0.0198
_refine_ls_R_factor_gt 0.0194
_refine_ls_shift/su_max 0.001
_refine_ls_shift/su_mean 0.000
_refine_ls_structure_factor_coef Fsqd
_refine_ls_weighting_details 'calc w=1/[\s^2^(Fo^2^)+(0.0230P)^2^+0.5332P] where P=(Fo^2^+2Fc^2^)/3'
_refine_ls_weighting_scheme calc
_refine_ls_wR_factor_gt 0.0502
_refine_ls_wR_factor_ref 0.0506
_reflns_number_gt 3908
_reflns_number_total 3985
_reflns_threshold_expression >2sigma(I)
_cod_data_source_file ol5b03235_si_003.cif
_cod_data_source_block shelxl
_cod_depositor_comments
;
The following automatic conversions were performed:

data name '_atom_site_symetry_multiplicity' was replaced with
'_atom_site_symmetry_multiplicity' as specified in the replacement
file
'/home/saulius/struct/COD-crude-data/automatic-downloads/DataCite-retrospective/ACS/depositions/lib/lists/replacement-tags.lst'.

Automatic conversion script
Id: cif_correct_tags 6909 2019-04-08 15:41:33Z antanas 
;
_cod_original_cell_volume 1088.30(12)
_cod_original_sg_symbol_H-M 'P -1       '
_cod_database_code 1555477

loop_
_symmetry_equiv_pos_as_xyz
'x, y, z'
'-x, -y, -z'

loop_
_atom_site_label
_atom_site_type_symbol
_atom_site_fract_x
_atom_site_fract_y
_atom_site_fract_z
_atom_site_U_iso_or_equiv
_atom_site_adp_type
_atom_site_occupancy
_atom_site_symmetry_multiplicity
_atom_site_calc_flag
_atom_site_refinement_flags
C1 C 0.14076(15) 0.03784(16) 0.13895(12) 0.0295(3) Uani 1 1 d .
H1a H 0.1339 -0.0350 0.1722 0.039 Uiso 1 1 calc R
H1b H 0.0584 0.0606 0.1279 0.039 Uiso 1 1 calc R
C2 C 0.26658(14) 0.10851(13) 0.10760(10) 0.0206(2) Uani 1 1 d .
H2 H 0.2695 0.1807 0.0746 0.027 Uiso 1 1 calc R
C3 C 0.40613(13) 0.08107(12) 0.12119(9) 0.0160(2) Uani 1 1 d .
H3a H 0.4175 0.0478 0.0462 0.021 Uiso 1 1 calc R
H3b H 0.3847 0.0009 0.1536 0.021 Uiso 1 1 calc R
C4 C 0.56474(12) 0.21615(12) 0.19658(9) 0.0121(2) Uani 1 1 d .
C5 C 0.61103(12) 0.35110(11) 0.15009(9) 0.0124(2) Uani 1 1 d .
H5 H 0.5253 0.3767 0.1478 0.017 Uiso 1 1 calc R
C6 C 0.76490(12) 0.49430(11) 0.22797(9) 0.0113(2) Uani 1 1 d .
H6 H 0.7913 0.4835 0.3031 0.015 Uiso 1 1 calc R
C7 C 0.52004(14) 0.12298(13) 0.39082(10) 0.0186(2) Uani 1 1 d .
H7a H 0.5099 0.1461 0.4675 0.025 Uiso 1 1 calc R
H7b H 0.4218 0.0376 0.3429 0.025 Uiso 1 1 calc R
C8 C 0.65149(15) 0.08153(13) 0.39199(10) 0.0207(2) Uani 1 1 d .
H8a H 0.6327 0.0050 0.4281 0.028 Uiso 1 1 calc R
H8b H 0.7504 0.1678 0.4377 0.028 Uiso 1 1 calc R
C9 C 0.66620(14) 0.02590(12) 0.27397(10) 0.0174(2) Uani 1 1 d .
H9a H 0.5661 -0.0585 0.2277 0.023 Uiso 1 1 calc R
H9b H 0.7440 -0.0086 0.2808 0.023 Uiso 1 1 calc R
C10 C 0.74874(12) 0.63955(12) 0.24304(9) 0.0127(2) Uani 1 1 d .
C11 C 0.63189(15) 0.64607(13) 0.43988(10) 0.0225(3) Uani 1 1 d .
H11a H 0.5455 0.6419 0.4706 0.030 Uiso 1 1 calc R
H11b H 0.6459 0.5614 0.4461 0.030 Uiso 1 1 calc R
C12 C 0.78043(15) 0.78698(13) 0.51206(10) 0.0209(2) Uani 1 1 d .
H12a H 0.7935 0.7934 0.5917 0.028 Uiso 1 1 calc R
H12b H 0.7704 0.8724 0.5026 0.028 Uiso 1 1 calc R
C13 C 0.92446(14) 0.79031(13) 0.47897(10) 0.0192(2) Uani 1 1 d .
H13a H 0.9292 0.7010 0.4836 0.026 Uiso 1 1 calc R
H13b H 1.0177 0.8745 0.5339 0.026 Uiso 1 1 calc R
C14 C 0.72706(15) 0.67299(13) 0.13032(10) 0.0191(2) Uani 1 1 d .
H14a H 0.8111 0.6758 0.0984 0.029 Uiso 1 1 calc R
H14b H 0.7284 0.7673 0.1438 0.029 Uiso 1 1 calc R
H14c H 0.6281 0.5968 0.0781 0.029 Uiso 1 1 calc R
C15 C 1.21795(14) 0.71371(13) 0.23186(12) 0.0239(3) Uani 1 1 d .
H15a H 1.1935 0.7319 0.1612 0.036 Uiso 1 1 calc R
H15b H 1.3194 0.7177 0.2453 0.036 Uiso 1 1 calc R
H15c H 1.2193 0.7880 0.2930 0.036 Uiso 1 1 calc R
C16 C 1.09977(15) 0.50113(14) 0.36644(10) 0.0230(3) Uani 1 1 d .
H16a H 1.0957 0.5778 0.4219 0.034 Uiso 1 1 calc R
H16b H 1.2013 0.5064 0.3877 0.034 Uiso 1 1 calc R
H16c H 1.0196 0.4059 0.3632 0.034 Uiso 1 1 calc R
C17 C 1.08019(15) 0.38640(14) 0.11391(11) 0.0226(3) Uani 1 1 d .
H17a H 1.0002 0.2890 0.1064 0.034 Uiso 1 1 calc R
H17b H 1.1820 0.3925 0.1359 0.034 Uiso 1 1 calc R
H17c H 1.0656 0.4050 0.0423 0.034 Uiso 1 1 calc R
C18 C 0.61770(14) 0.30616(12) 0.02662(9) 0.0167(2) Uani 1 1 d .
H18a H 0.6901 0.2667 0.0230 0.025 Uiso 1 1 calc R
H18b H 0.6524 0.3917 0.0011 0.025 Uiso 1 1 calc R
H18c H 0.5148 0.2320 -0.0214 0.025 Uiso 1 1 calc R
O1 O 0.89018(9) 0.51153(8) 0.17907(6) 0.01325(16) Uani 1 1 d .
S1 S 0.54914(3) 0.27916(3) 0.34016(2) 0.01383(7) Uani 1 1 d .
S2 S 0.72213(3) 0.16386(3) 0.20092(2) 0.01396(7) Uani 1 1 d .
S3 S 0.57833(3) 0.62951(3) 0.29070(3) 0.01860(7) Uani 1 1 d .
S4 S 0.92903(3) 0.80311(3) 0.33768(2) 0.01470(7) Uani 1 1 d .
Si1 Si 1.06617(3) 0.52703(3) 0.22433(3) 0.01343(7) Uani 1 1 d .

loop_
_atom_site_aniso_label
_atom_site_aniso_U_11
_atom_site_aniso_U_22
_atom_site_aniso_U_33
_atom_site_aniso_U_23
_atom_site_aniso_U_13
_atom_site_aniso_U_12
C1 0.0193(6) 0.0320(7) 0.0406(8) 0.0165(6) 0.0081(6) 0.0130(6)
C2 0.0167(6) 0.0168(6) 0.0235(6) 0.0056(5) 0.0002(5) 0.0062(5)
C3 0.0151(5) 0.0121(5) 0.0159(5) 0.0014(4) 0.0028(4) 0.0042(4)
C4 0.0123(5) 0.0113(5) 0.0122(5) 0.0019(4) 0.0042(4) 0.0059(4)
C5 0.0126(5) 0.0113(5) 0.0126(5) 0.0027(4) 0.0028(4) 0.0058(4)
C6 0.0117(5) 0.0114(5) 0.0120(5) 0.0037(4) 0.0047(4) 0.0060(4)
C7 0.0246(6) 0.0142(5) 0.0198(6) 0.0082(5) 0.0120(5) 0.0084(5)
C8 0.0284(6) 0.0189(6) 0.0205(6) 0.0107(5) 0.0092(5) 0.0133(5)
C9 0.0205(6) 0.0131(5) 0.0218(6) 0.0069(4) 0.0067(5) 0.0097(5)
C10 0.0125(5) 0.0114(5) 0.0141(5) 0.0029(4) 0.0042(4) 0.0059(4)
C11 0.0289(7) 0.0149(6) 0.0254(6) 0.0047(5) 0.0188(5) 0.0090(5)
C12 0.0311(7) 0.0161(6) 0.0171(6) 0.0040(5) 0.0114(5) 0.0117(5)
C13 0.0250(6) 0.0172(6) 0.0145(5) 0.0025(4) 0.0024(5) 0.0115(5)
C14 0.0275(6) 0.0167(6) 0.0163(6) 0.0058(4) 0.0044(5) 0.0135(5)
C15 0.0162(6) 0.0185(6) 0.0379(7) 0.0104(5) 0.0116(5) 0.0071(5)
C16 0.0210(6) 0.0235(6) 0.0207(6) 0.0076(5) 0.0008(5) 0.0087(5)
C17 0.0215(6) 0.0225(6) 0.0280(6) 0.0060(5) 0.0114(5) 0.0136(5)
C18 0.0206(6) 0.0154(5) 0.0122(5) 0.0028(4) 0.0034(4) 0.0081(5)
O1 0.0129(4) 0.0154(4) 0.0143(4) 0.0057(3) 0.0065(3) 0.0078(3)
S1 0.01786(14) 0.01081(13) 0.01344(13) 0.00329(10) 0.00713(10) 0.00670(11)
S2 0.01424(13) 0.01318(13) 0.01689(14) 0.00510(10) 0.00634(10) 0.00782(11)
S3 0.01321(14) 0.01556(14) 0.02577(16) 0.00122(11) 0.00634(11) 0.00795(11)
S4 0.01390(14) 0.01072(13) 0.01655(14) 0.00245(10) 0.00530(10) 0.00381(11)
Si1 0.01186(15) 0.01235(15) 0.01702(15) 0.00504(12) 0.00506(12) 0.00606(12)

loop_
_atom_type_symbol
_atom_type_description
_atom_type_scat_dispersion_real
_atom_type_scat_dispersion_imag
_atom_type_scat_source
C C 0.0033 0.0016 'International Tables Vol C Tables 4.2.6.8 and 6.1.1.4'
H H 0.0000 0.0000 'International Tables Vol C Tables 4.2.6.8 and 6.1.1.4'
O O 0.0106 0.0060 'International Tables Vol C Tables 4.2.6.8 and 6.1.1.4'
S S 0.1246 0.1234 'International Tables Vol C Tables 4.2.6.8 and 6.1.1.4'
Si Si 0.0817 0.0704 'International Tables Vol C Tables 4.2.6.8 and 6.1.1.4'

loop_
_geom_angle_atom_site_label_1
_geom_angle_atom_site_label_2
_geom_angle_atom_site_label_3
_geom_angle
C1 C2 C3 124.60(12)
C2 C3 C4 115.52(9)
C3 C4 C5 112.26(9)
C3 C4 S1 109.62(7)
C5 C4 S1 106.85(7)
C3 C4 S2 109.54(7)
C5 C4 S2 107.78(7)
S1 C4 S2 110.75(6)
C18 C5 C4 110.66(8)
C18 C5 C6 111.97(9)
C4 C5 C6 114.21(8)
O1 C6 C5 109.46(8)
O1 C6 C10 107.46(8)
C5 C6 C10 112.91(8)
C8 C7 S1 114.27(8)
C7 C8 C9 113.47(10)
C8 C9 S2 114.25(8)
C14 C10 C6 111.56(9)
C14 C10 S3 104.87(7)
C6 C10 S3 113.70(7)
C14 C10 S4 104.23(7)
C6 C10 S4 111.41(7)
S3 C10 S4 110.47(6)
C12 C11 S3 114.53(8)
C11 C12 C13 111.38(9)
C12 C13 S4 114.54(8)
C6 O1 Si1 134.16(7)
C7 S1 C4 102.60(5)
C9 S2 C4 102.60(5)
C11 S3 C10 104.60(5)
C13 S4 C10 104.28(5)
O1 Si1 C17 106.42(5)
O1 Si1 C15 108.90(5)
C17 Si1 C15 107.90(6)
O1 Si1 C16 112.35(5)
C17 Si1 C16 111.71(6)
C15 Si1 C16 109.41(6)

loop_
_geom_bond_atom_site_label_1
_geom_bond_atom_site_label_2
_geom_bond_distance
C1 C2 1.3119(18)
C2 C3 1.4999(16)
C3 C4 1.5490(14)
C4 C5 1.5629(14)
C4 S1 1.8304(11)
C4 S2 1.8347(11)
C5 C18 1.5363(14)
C5 C6 1.5675(14)
C6 O1 1.4151(13)
C6 C10 1.5700(14)
C7 C8 1.5187(17)
C7 S1 1.8100(11)
C8 C9 1.5199(16)
C9 S2 1.8137(11)
C10 C14 1.5316(15)
C10 S3 1.8248(11)
C10 S4 1.8307(11)
C11 C12 1.5158(17)
C11 S3 1.8091(13)
C12 C13 1.5168(17)
C13 S4 1.8101(12)
C15 Si1 1.8586(12)
C16 Si1 1.8584(12)
C17 Si1 1.8570(12)
O1 Si1 1.6494(8)
